data_2012699
loop_
_publ_author_name
'Low, John N.'
'Cobo, Justo'
'Nogueras, Manuel'
'S\'anchez, Adolfo'
'Torres, Harlen'
'Insuasty, Braulio'

_publ_section_title
;
 C---H&#x00B7;&#x00B7;&#x00B7;\p and \p--\p interactions in the
 supramolecular structure of
 3-methyl-1,4-diphenyl-1<i>H</i>-pyrazolo[3,4-<i>b</i>]pyridine
;
_journal_issue 5
_journal_name_full 'Acta Crystallographica Section C'
_journal_page_first o298
_journal_page_last o300
_journal_paper_doi 10.1107/S0108270102006340
_journal_volume 58
_journal_year 2002
_chemical_formula_iupac 'C19 H15 N3'
_chemical_formula_moiety 'C19 H15 N3'
_chemical_formula_sum 'C19 H15 N3'
_chemical_formula_weight 285.34
_chemical_melting_point 408
_chemical_name_systematic
;
3-methyl-1,4-diphenyl-1H-pyrazolo-(3,4-b)pyridine
;
_space_group_IT_number 2
_symmetry_cell_setting triclinic
_symmetry_space_group_name_Hall '-P 1'
_symmetry_space_group_name_H-M 'P -1'
_atom_sites_solution_hydrogens geom
_atom_sites_solution_primary direct
_atom_sites_solution_secondary difmap
_cell_angle_alpha 77.951(3)
_cell_angle_beta 81.192(2)
_cell_angle_gamma 70.681(2)
_cell_formula_units_Z 2
_cell_length_a 8.1392(4)
_cell_length_b 8.4351(4)
_cell_length_c 11.3852(6)
_cell_measurement_reflns_used 3135
_cell_measurement_temperature 120.0(10)
_cell_measurement_theta_max 27.42
_cell_measurement_theta_min 3.09
_cell_volume 718.39(6)
_computing_cell_refinement 'DENZO-SMN (Otwinowski & Minor, 1997)'
_computing_data_collection 'KappaCCD Server Software (Nonius, 1997)'
_computing_data_reduction DENZO-SMN
_computing_molecular_graphics 'ORTEPII (Johnson, 1976) and PLATON (Spek, 2002)'
_computing_publication_material 'SHELXL97 and WordPerfect macro PRPKAPPA (Ferguson, 1999)'
_computing_structure_refinement 'SHELXL97 (Sheldrick, 1997)'
_computing_structure_solution 'SHELXS97 (Sheldrick, 1997)'
_diffrn_ambient_temperature 120.0(10)
_diffrn_measured_fraction_theta_full 0.956
_diffrn_measured_fraction_theta_max 0.956
_diffrn_measurement_device_type 'Nonius KappaCCD'
_diffrn_measurement_method '\f scans and \w scans with \k offsets'
_diffrn_radiation_monochromator graphite
_diffrn_radiation_source 'fine-focus sealed X-ray tube'
_diffrn_radiation_type 'Mo K\a'
_diffrn_radiation_wavelength 0.71073
_diffrn_reflns_av_R_equivalents 0.092
_diffrn_reflns_av_sigmaI/netI 0.1228
_diffrn_reflns_limit_h_max 10
_diffrn_reflns_limit_h_min -10
_diffrn_reflns_limit_k_max 10
_diffrn_reflns_limit_k_min -10
_diffrn_reflns_limit_l_max 14
_diffrn_reflns_limit_l_min -14
_diffrn_reflns_number 9243
_diffrn_reflns_theta_full 27.42
_diffrn_reflns_theta_max 27.42
_diffrn_reflns_theta_min 3.09
_diffrn_standards_decay_% negligible
_exptl_absorpt_coefficient_mu 0.080
_exptl_absorpt_correction_T_max 0.99399
_exptl_absorpt_correction_T_min 0.94445
_exptl_absorpt_correction_type multi-scan
_exptl_absorpt_process_details '(DENZO-SMN; Otwinowski & Minor, 1997)'
_exptl_crystal_colour yellow
_exptl_crystal_density_diffrn 1.319
_exptl_crystal_density_method 'not measured'
_exptl_crystal_description block
_exptl_crystal_F_000 300
_exptl_crystal_size_max 0.20
_exptl_crystal_size_mid 0.10
_exptl_crystal_size_min 0.10
_refine_diff_density_max 0.226
_refine_diff_density_min -0.348
_refine_ls_extinction_method none
_refine_ls_goodness_of_fit_ref 0.941
_refine_ls_hydrogen_treatment constr
_refine_ls_matrix_type full
_refine_ls_number_parameters 200
_refine_ls_number_reflns 3135
_refine_ls_number_restraints 0
_refine_ls_restrained_S_all 0.941
_refine_ls_R_factor_all 0.1325
_refine_ls_R_factor_gt 0.0525
_refine_ls_shift/su_max <0.001
_refine_ls_shift/su_mean 0.000
_refine_ls_structure_factor_coef Fsqd
_refine_ls_weighting_details 'w = 1/[\s^2^(Fo^2^)+(0.0455P)^2^] where P = (Fo^2^+2Fc^2^)/3'
_refine_ls_weighting_scheme calc
_refine_ls_wR_factor_gt 0.0976
_refine_ls_wR_factor_ref 0.1229
_reflns_number_gt 1682
_reflns_number_total 3135
_reflns_threshold_expression I>2\s(I)
_cod_data_source_file gd1203.cif
_cod_data_source_block I
_cod_depositor_comments
;
The following automatic conversions were performed:

'_exptl_absorpt_correction_type' value 'Multi-scan' changed to
'multi-scan' according to
/home/saulius/struct/CIF-dictionaries/cif_core.dic dictionary named
'cif_core.dic' version 2.4.1 from 2010-06-29.

Automatic conversion script
Id: cif_fix_values 1715 2011-07-08 13:25:40Z adriana 
;
_cod_database_code 2012699
_cod_database_fobs_code 2012699

loop_
_symmetry_equiv_pos_as_xyz
'x, y, z'
'-x, -y, -z'

loop_
_atom_site_label
_atom_site_fract_x
_atom_site_fract_y
_atom_site_fract_z
_atom_site_U_iso_or_equiv
_atom_site_adp_type
_atom_site_calc_flag
_atom_site_refinement_flags
_atom_site_occupancy
_atom_site_disorder_assembly
_atom_site_disorder_group
_atom_site_type_symbol
N1 0.2099(2) 0.7124(2) 0.36276(14) 0.0209(4) Uani d . 1 . . N
C11 0.1372(2) 0.7024(2) 0.26026(17) 0.0206(5) Uani d . 1 . . C
C12 0.1878(3) 0.7803(3) 0.1474(2) 0.0251(5) Uani d . 1 . . C
C13 0.1172(3) 0.7719(3) 0.0469(2) 0.0275(5) Uani d . 1 . . C
C14 -0.0047(3) 0.6870(3) 0.0593(2) 0.0278(5) Uani d . 1 . . C
C15 -0.0542(3) 0.6081(3) 0.1722(2) 0.0261(5) Uani d . 1 . . C
C16 0.0170(3) 0.6147(3) 0.2730(2) 0.0227(5) Uani d . 1 . . C
N2 0.3841(2) 0.7006(2) 0.35580(15) 0.0235(4) Uani d . 1 . . N
C3A 0.2566(2) 0.7526(2) 0.54031(17) 0.0202(5) Uani d . 1 . . C
C3 0.4136(3) 0.7226(3) 0.4612(2) 0.0216(5) Uani d . 1 . . C
C31 0.5912(3) 0.7175(3) 0.4816(2) 0.0269(5) Uani d . 1 . . C
C4 0.2026(3) 0.7966(2) 0.65522(17) 0.0203(5) Uani d . 1 . . C
C41 0.3267(3) 0.8092(3) 0.73378(17) 0.0213(5) Uani d . 1 . . C
C42 0.4536(3) 0.6646(3) 0.7850(2) 0.0264(5) Uani d . 1 . . C
C43 0.5646(3) 0.6793(3) 0.8599(2) 0.0306(5) Uani d . 1 . . C
C44 0.5525(3) 0.8376(3) 0.8827(2) 0.0311(6) Uani d . 1 . . C
C45 0.4285(3) 0.9822(3) 0.8311(2) 0.0289(5) Uani d . 1 . . C
C46 0.3154(3) 0.9669(3) 0.7580(2) 0.0249(5) Uani d . 1 . . C
C5 0.0263(3) 0.8325(3) 0.6900(2) 0.0234(5) Uani d . 1 . . C
C6 -0.0886(3) 0.8222(3) 0.6151(2) 0.0243(5) Uani d . 1 . . C
N7 -0.0434(2) 0.7795(2) 0.50549(14) 0.0233(4) Uani d . 1 . . N
C7A 0.1285(2) 0.7469(2) 0.47302(17) 0.0196(5) Uani d . 1 . . C
H12 0.2712 0.8394 0.1392 0.030 Uiso calc R 1 . . H
H13 0.1525 0.8246 -0.0307 0.033 Uiso calc R 1 . . H
H14 -0.0548 0.6827 -0.0095 0.033 Uiso calc R 1 . . H
H15 -0.1376 0.5490 0.1803 0.031 Uiso calc R 1 . . H
H16 -0.0163 0.5596 0.3503 0.027 Uiso calc R 1 . . H
H31A 0.6714 0.6908 0.4099 0.040 Uiso calc R 1 . . H
H31B 0.6323 0.6297 0.5512 0.040 Uiso calc R 1 . . H
H31C 0.5871 0.8288 0.4972 0.040 Uiso calc R 1 . . H
H42 0.4636 0.5558 0.7685 0.032 Uiso calc R 1 . . H
H43 0.6495 0.5804 0.8957 0.037 Uiso calc R 1 . . H
H44 0.6294 0.8473 0.9338 0.037 Uiso calc R 1 . . H
H45 0.4211 1.0912 0.8458 0.035 Uiso calc R 1 . . H
H46 0.2289 1.0658 0.7239 0.030 Uiso calc R 1 . . H
H5 -0.0178 0.8650 0.7666 0.028 Uiso calc R 1 . . H
H6 -0.2086 0.8474 0.6443 0.029 Uiso calc R 1 . . H

loop_
_atom_site_aniso_label
_atom_site_aniso_U_11
_atom_site_aniso_U_22
_atom_site_aniso_U_33
_atom_site_aniso_U_12
_atom_site_aniso_U_13
_atom_site_aniso_U_23
N1 0.0166(9) 0.0283(10) 0.0186(10) -0.0062(7) -0.0009(7) -0.0076(8)
C11 0.0195(11) 0.0228(12) 0.0182(12) -0.0025(9) -0.0044(9) -0.0057(9)
C12 0.0251(12) 0.0289(12) 0.0227(12) -0.0089(10) -0.0020(9) -0.0067(10)
C13 0.0305(13) 0.0295(13) 0.0197(12) -0.0059(10) -0.0009(9) -0.0043(10)
C14 0.0281(13) 0.0283(13) 0.0276(13) -0.0036(10) -0.0095(10) -0.0097(10)
C15 0.0228(12) 0.0267(13) 0.0309(13) -0.0066(9) -0.0048(10) -0.0093(10)
C16 0.0222(12) 0.0212(12) 0.0235(12) -0.0049(9) -0.0007(9) -0.0056(9)
N2 0.0164(10) 0.0300(10) 0.0247(10) -0.0075(8) -0.0029(7) -0.0049(8)
C3A 0.0195(11) 0.0198(12) 0.0213(11) -0.0069(9) -0.0034(9) -0.0011(9)
C3 0.0229(12) 0.0214(11) 0.0213(12) -0.0068(9) -0.0051(9) -0.0033(9)
C31 0.0206(12) 0.0316(13) 0.0289(12) -0.0077(9) -0.0025(9) -0.0065(10)
C4 0.0242(12) 0.0181(11) 0.0170(11) -0.0058(9) -0.0020(9) -0.0007(9)
C41 0.0201(11) 0.0281(13) 0.0164(11) -0.0086(9) 0.0006(9) -0.0052(9)
C42 0.0285(12) 0.0257(12) 0.0246(12) -0.0042(10) -0.0049(10) -0.0084(10)
C43 0.0263(13) 0.0346(14) 0.0278(13) -0.0014(10) -0.0063(10) -0.0089(11)
C44 0.0238(13) 0.0431(15) 0.0284(13) -0.0086(11) -0.0023(10) -0.0132(11)
C45 0.0288(13) 0.0313(13) 0.0318(13) -0.0119(10) -0.0031(10) -0.0120(11)
C46 0.0227(12) 0.0244(12) 0.0263(12) -0.0048(9) -0.0040(9) -0.0040(10)
C5 0.0251(12) 0.0246(12) 0.0198(11) -0.0057(9) -0.0001(9) -0.0069(9)
C6 0.0208(12) 0.0274(12) 0.0247(12) -0.0086(9) 0.0023(9) -0.0057(10)
N7 0.0201(10) 0.0264(10) 0.0223(10) -0.0063(8) -0.0008(7) -0.0041(8)
C7A 0.0199(12) 0.0197(11) 0.0188(11) -0.0058(9) -0.0009(9) -0.0033(9)

loop_
_atom_type_symbol
_atom_type_description
_atom_type_scat_dispersion_real
_atom_type_scat_dispersion_imag
_atom_type_scat_source
C C 0.0033 0.0016 'International Tables Vol C Tables 4.2.6.8 and 6.1.1.4'
H H 0.0000 0.0000 'International Tables Vol C Tables 4.2.6.8 and 6.1.1.4'
N N 0.0061 0.0033 'International Tables Vol C Tables 4.2.6.8 and 6.1.1.4'

loop_
_geom_angle_atom_site_label_1
_geom_angle_atom_site_label_2
_geom_angle_atom_site_label_3
_geom_angle
_geom_angle_publ_flag
C7A N1 N2 110.45(15) no
C7A N1 C11 129.27(16) no
N2 N1 C11 120.06(15) no
C12 C11 C16 120.38(18) no
C12 C11 N1 119.49(17) no
C16 C11 N1 120.12(18) no
C13 C12 C11 119.98(19) no
C13 C12 H12 120.0 no
C11 C12 H12 120.0 no
C14 C13 C12 119.8(2) no
C14 C13 H13 120.1 no
C12 C13 H13 120.1 no
C13 C14 C15 120.1(2) no
C13 C14 H14 120.0 no
C15 C14 H14 120.0 no
C16 C15 C14 120.4(2) no
C16 C15 H15 119.8 no
C14 C15 H15 119.8 no
C15 C16 C11 119.3(2) no
C15 C16 H16 120.3 no
C11 C16 H16 120.3 no
C3 N2 N1 107.08(15) no
C4 C3A C7A 117.68(18) no
C4 C3A C3 137.04(18) no
C7A C3A C3 105.02(17) no
N2 C3 C3A 110.52(17) no
N2 C3 C31 119.84(18) no
C3A C3 C31 129.63(18) no
C3 C31 H31A 109.5 no
C3 C31 H31B 109.5 no
H31A C31 H31B 109.5 no
C3 C31 H31C 109.5 no
H31A C31 H31C 109.5 no
H31B C31 H31C 109.5 no
C5 C4 C3A 115.83(18) no
C5 C4 C41 121.84(17) no
C3A C4 C41 122.31(18) no
C46 C41 C42 119.05(19) no
C46 C41 C4 119.65(18) no
C42 C41 C4 121.30(18) no
C43 C42 C41 120.1(2) no
C43 C42 H42 119.9 no
C41 C42 H42 119.9 no
C44 C43 C42 120.2(2) no
C44 C43 H43 119.9 no
C42 C43 H43 119.9 no
C43 C44 C45 120.1(2) no
C43 C44 H44 119.9 no
C45 C44 H44 119.9 no
C46 C45 C44 119.6(2) no
C46 C45 H45 120.2 no
C44 C45 H45 120.2 no
C45 C46 C41 120.9(2) no
C45 C46 H46 119.6 no
C41 C46 H46 119.6 no
C4 C5 C6 121.26(18) no
C4 C5 H5 119.4 no
C6 C5 H5 119.4 no
N7 C6 C5 125.14(18) no
N7 C6 H6 117.4 no
C5 C6 H6 117.4 no
C6 N7 C7A 112.52(16) no
N7 C7A N1 125.41(17) no
N7 C7A C3A 127.56(18) no
N1 C7A C3A 106.90(17) no

loop_
_geom_bond_atom_site_label_1
_geom_bond_atom_site_label_2
_geom_bond_site_symmetry_2
_geom_bond_distance
_geom_bond_publ_flag
N1 C7A . 1.367(2) no
N1 N2 . 1.380(2) no
N1 C11 . 1.416(2) no
C11 C12 . 1.384(3) no
C11 C16 . 1.384(3) no
C12 C13 . 1.381(3) no
C12 H12 . 0.9500 no
C13 C14 . 1.379(3) no
C13 H13 . 0.9500 no
C14 C15 . 1.385(3) no
C14 H14 . 0.9500 no
C15 C16 . 1.381(3) no
C15 H15 . 0.9500 no
C16 H16 . 0.9500 no
N2 C3 . 1.320(2) no
C3A C4 . 1.401(3) no
C3A C7A . 1.403(3) no
C3A C3 . 1.427(3) no
C3 C31 . 1.485(3) no
C31 H31A . 0.9800 no
C31 H31B . 0.9800 no
C31 H31C . 0.9800 no
C4 C5 . 1.377(3) no
C4 C41 . 1.489(3) no
C41 C46 . 1.384(3) no
C41 C42 . 1.396(3) no
C42 C43 . 1.383(3) no
C42 H42 . 0.9500 no
C43 C44 . 1.381(3) no
C43 H43 . 0.9500 no
C44 C45 . 1.386(3) no
C44 H44 . 0.9500 no
C45 C46 . 1.384(3) no
C45 H45 . 0.9500 no
C46 H46 . 0.9500 no
C5 C6 . 1.393(3) no
C5 H5 . 0.9500 no
C6 N7 . 1.335(2) no
C6 H6 . 0.9500 no
N7 C7A . 1.342(2) no

loop_
_geom_hbond_atom_site_label_D
_geom_hbond_atom_site_label_H
_geom_hbond_atom_site_label_A
_geom_hbond_site_symmetry_A
_geom_hbond_distance_DH
_geom_hbond_distance_HA
_geom_hbond_distance_DA
_geom_hbond_angle_DHA
_geom_hbond_publ_flag
C13 H13 Cg4 1_554 0.95 2.74 3.543(3) 142 y
C43 H43 Cg3 2_666 0.95 2.79 3.579(3) 142 y

loop_
_geom_torsion_atom_site_label_1
_geom_torsion_atom_site_label_2
_geom_torsion_atom_site_label_3
_geom_torsion_atom_site_label_4
_geom_torsion
_geom_torsion_publ_flag
C7A N1 C11 C12 135.2(2) y
N2 N1 C11 C12 -39.0(3) y
C7A N1 C11 C16 -45.1(3) y
N2 N1 C11 C16 140.78(18) y
C16 C11 C12 C13 0.5(3) no
N1 C11 C12 C13 -179.70(19) no
C11 C12 C13 C14 0.5(3) no
C12 C13 C14 C15 -1.0(3) no
C13 C14 C15 C16 0.5(3) no
C14 C15 C16 C11 0.6(3) no
C12 C11 C16 C15 -1.1(3) no
N1 C11 C16 C15 179.18(17) no
C7A N1 N2 C3 1.7(2) no
C11 N1 N2 C3 176.87(18) no
N1 N2 C3 C3A -1.0(2) no
N1 N2 C3 C31 -179.72(17) no
C4 C3A C3 N2 -173.7(2) no
C7A C3A C3 N2 0.0(2) no
C4 C3A C3 C31 4.9(4) no
C7A C3A C3 C31 178.5(2) no
C7A C3A C4 C5 -0.8(3) no
C3 C3A C4 C5 172.3(2) no
C7A C3A C4 C41 -179.03(18) no
C3 C3A C4 C41 -5.9(4) no
C5 C4 C41 C46 -66.5(3) y
C3A C4 C41 C46 111.6(2) y
C5 C4 C41 C42 112.8(2) y
C3A C4 C41 C42 -69.1(3) y
C46 C41 C42 C43 0.7(3) no
C4 C41 C42 C43 -178.54(18) no
C41 C42 C43 C44 -1.1(3) no
C42 C43 C44 C45 0.3(3) no
C43 C44 C45 C46 0.9(3) no
C44 C45 C46 C41 -1.3(3) no
C42 C41 C46 C45 0.5(3) no
C4 C41 C46 C45 179.71(18) no
C3A C4 C5 C6 1.0(3) no
C41 C4 C5 C6 179.25(19) no
C4 C5 C6 N7 -0.5(3) no
C5 C6 N7 C7A -0.2(3) no
C6 N7 C7A N1 -174.98(19) no
C6 N7 C7A C3A 0.4(3) no
N2 N1 C7A N7 174.47(18) no
C11 N1 C7A N7 -0.1(3) no
N2 N1 C7A C3A -1.7(2) no
C11 N1 C7A C3A -176.32(19) no
C4 C3A C7A N7 0.1(3) no
C3 C3A C7A N7 -175.02(19) no
C4 C3A C7A N1 176.20(18) no
C3 C3A C7A N1 1.1(2) no

loop_
_cod_related_entry_id
_cod_related_entry_database
_cod_related_entry_code
1 ChemSpider 788192
